data_7244670
loop_
_publ_author_name
'Goh, Jeffrey'
'Ong, Seng Kheong'
'Tan, Yan Sheng'
'Loh, Teck-Peng'

_publ_section_title
;
 Catalyst-free C--N bond formation under biocompatible reaction conditions
;
_journal_issue 8
_journal_name_full 'Green Chemistry'
_journal_page_first 3321
_journal_page_last 3325
_journal_paper_doi 10.1039/D2GC00027J
_journal_volume 24
_journal_year 2022
_chemical_formula_sum 'C16 H14 Br N O'
_chemical_formula_weight 316.19
_chemical_melting_point 398.6(5)
_chemical_name_systematic (Z)-3-((4-bromophenyl)amino)-1-phenylbut-2-en-1-one
_space_group_crystal_system monoclinic
_space_group_IT_number 11
_space_group_name_Hall '-P 2yb'
_space_group_name_H-M_alt 'P 1 21/m 1'
_atom_sites_solution_hydrogens geom
_audit_update_record
;
2022-03-16 deposited with the CCDC.	2022-03-24 downloaded from the CCDC.
;
_cell_angle_alpha 90
_cell_angle_beta 100.963(7)
_cell_angle_gamma 90
_cell_formula_units_Z 2
_cell_length_a 6.3843(11)
_cell_length_b 7.1053(12)
_cell_length_c 15.724(3)
_cell_measurement_reflns_used 4558
_cell_measurement_temperature 100.(2)
_cell_measurement_theta_max 32.5219
_cell_measurement_theta_min 2.6389
_cell_volume 700.3(2)
_computing_cell_refinement 'SAINT V8.40B (Bruker AXS LLC, 2019)'
_computing_data_collection 'APEX4 (Ver 2021.4-0, Bruker AXS Inc., 2021)'
_computing_data_reduction 'SAINT V8.40B (Bruker AXS LLC, 2019)'
_computing_publication_material 'APEX4 (Ver 2021.4-0, Bruker AXS Inc., 2021)'
_computing_structure_refinement 'SHELXL-2018/3 (Sheldrick, 2018)'
_computing_structure_solution 'XT, VERSION 2018/2'
_diffrn_ambient_temperature 100.(2)
_diffrn_detector_area_resol_mean 7.3910
_diffrn_measured_fraction_theta_full 0.974
_diffrn_measured_fraction_theta_max 0.974
_diffrn_measurement_device 'four-circle diffractometer'
_diffrn_measurement_device_type 'Photon II CMOS detector'
_diffrn_measurement_method 'phi and omega scans'
_diffrn_radiation_monochromator 'Multilayer Mirror'
_diffrn_radiation_probe x-ray
_diffrn_radiation_type MoK\a
_diffrn_radiation_wavelength 0.71073
_diffrn_reflns_av_R_equivalents 0.0473
_diffrn_reflns_av_unetI/netI 0.0431
_diffrn_reflns_limit_h_max 7
_diffrn_reflns_limit_h_min -9
_diffrn_reflns_limit_k_max 10
_diffrn_reflns_limit_k_min -8
_diffrn_reflns_limit_l_max 19
_diffrn_reflns_limit_l_min -23
_diffrn_reflns_number 8167
_diffrn_reflns_theta_full 25.24
_diffrn_reflns_theta_max 32.58
_diffrn_reflns_theta_min 2.64
_diffrn_source 'Incoatec microfocus source'
_diffrn_source_current 1.4
_diffrn_source_power 0.07
_diffrn_source_type 'Bruker D8 Quest'
_diffrn_source_voltage 50
_exptl_absorpt_coefficient_mu 2.926
_exptl_absorpt_correction_T_max 0.72
_exptl_absorpt_correction_T_min 0.59
_exptl_absorpt_correction_type multi-scan
_exptl_absorpt_process_details
;
Krause, L., Herbst-Irmer, R., Sheldrick, G. M., Stalke, D. (2015).
"Comparison of silver and molybdenum microfocus X-ray sources for
single-crystal structure determination"
J. Appl. Cryst. 48, 3-10.
doi:10.1107/S1600576714022985
;
_exptl_crystal_colour colourless
_exptl_crystal_density_diffrn 1.500
_exptl_crystal_density_method 'not measured'
_exptl_crystal_description block
_exptl_crystal_F_000 320
_exptl_crystal_recrystallization_method 'Re-crystallisation from solvent: Hexane, Ethyl Acetate'
_exptl_crystal_size_max 0.200
_exptl_crystal_size_mid 0.160
_exptl_crystal_size_min 0.120
_refine_diff_density_max 0.449
_refine_diff_density_min -0.622
_refine_ls_extinction_method none
_refine_ls_goodness_of_fit_ref 1.042
_refine_ls_hydrogen_treatment constr
_refine_ls_matrix_type full
_refine_ls_number_parameters 149
_refine_ls_number_reflns 2660
_refine_ls_number_restraints 0
_refine_ls_restrained_S_all 1.042
_refine_ls_R_factor_all 0.0415
_refine_ls_R_factor_gt 0.0298
_refine_ls_shift/su_max 0.002
_refine_ls_shift/su_mean 0.000
_refine_ls_structure_factor_coef Fsqd
_refine_ls_weighting_details 'w=1/[\s^2^(Fo^2^)+(0.0220P)^2^+0.2735P] where P=(Fo^2^+2Fc^2^)/3'
_refine_ls_weighting_scheme calc
_refine_ls_wR_factor_gt 0.0621
_refine_ls_wR_factor_ref 0.0660
_reflns_Friedel_coverage 0.000
_reflns_number_gt 2272
_reflns_number_total 2660
_reflns_threshold_expression 'I > 2\s(I)'
_cod_data_source_file d2gc00027j2.cif
_cod_data_source_block ltp350m
_cod_depositor_comments
;
The following automatic conversions were performed:

data item '_chemical_melting_point' value '398.15 - 399.15' was
changed to '398.6(5)' -- the average value was taken and precision
was estimated.

data item '_diffrn_radiation_probe' value 'X-ray' was changed to
'x-ray' in accordance with the
/home/data/users/saulius/crontab/automatic-downloads/rss-feeds/RSC/lib/dictionaries/cif_core.dic
dictionary named 'cif_core.dic' version 2.4.2 last updated on
2011-04-26.

data item '_exptl_absorpt_correction_type' value 'Multi-Scan' was
changed to 'multi-scan' in accordance with the
/home/data/users/saulius/crontab/automatic-downloads/rss-feeds/RSC/lib/dictionaries/cif_core.dic
dictionary named 'cif_core.dic' version 2.4.2 last updated on
2011-04-26.

Automatic conversion script
Id: cif_fix_values 7556 2019-12-06 15:28:31Z antanas 

 Adding full bibliography for 7244670.cif.
;
_cod_database_code 7244670

loop_
_space_group_symop_operation_xyz
'x, y, z'
'-x, y+1/2, -z'
'-x, -y, -z'
'x, -y-1/2, z'

loop_
_atom_site_type_symbol
_atom_site_label
_atom_site_fract_x
_atom_site_fract_y
_atom_site_fract_z
_atom_site_U_iso_or_equiv
_atom_site_adp_type
_atom_site_calc_flag
_atom_site_refinement_flags_adp
_atom_site_refinement_flags_occupancy
_atom_site_refinement_flags_posn
_atom_site_occupancy
_atom_site_disorder_assembly
_atom_site_disorder_group
C C1 0.7829(2) 0.6995(2) 0.23749(9) 0.0192(6) Uani d . P G 0.5 A -1
H H1 0.902857 0.638048 0.271129 0.023000 Uiso calc U P R 0.5 A -1
C C2 0.7547(3) 0.6990(3) 0.14762(9) 0.0221(6) Uani d . P G 0.5 A -1
H H2 0.855336 0.637333 0.119850 0.027000 Uiso calc U P R 0.5 A -1
C C3 0.5792(3) 0.7889(3) 0.09840(7) 0.0235(9) Uani d . P G 0.5 A -1
H H3 0.559896 0.788578 0.036980 0.028000 Uiso calc U P R 0.5 A -1
C C4 0.4319(2) 0.8791(3) 0.13903(9) 0.0207(6) Uani d . P G 0.5 A -1
H H4 0.311976 0.940538 0.105387 0.025000 Uiso calc U P R 0.5 A -1
C C5 0.4601(2) 0.8796(3) 0.22889(9) 0.0169(5) Uani d . P G 0.5 A -1
H H5 0.359494 0.941255 0.256666 0.020000 Uiso calc U P R 0.5 A -1
C C6 0.6356(3) 0.7897(2) 0.27812(7) 0.0137(6) Uani d . P G 0.5 A -1
C C7 0.6761(4) 0.7913(3) 0.37557(15) 0.0144(6) Uani d . P . 0.5 A -1
C C8 0.4998(4) 0.7986(3) 0.41925(15) 0.0140(5) Uani d . P . 0.5 A -1
H H8 0.360077 0.807877 0.385411 0.017000 Uiso calc U P R 0.5 A -1
C C9 0.5223(4) 0.7929(3) 0.50862(16) 0.0136(6) Uani d . P . 0.5 A -1
C C10 0.3271(4) 0.7863(4) 0.54884(16) 0.0169(9) Uani d . P . 0.5 A -1
H H10A 0.357229 0.711295 0.602086 0.025000 Uiso calc U P R 0.5 A -1
H H10B 0.209264 0.728750 0.508090 0.025000 Uiso calc U P R 0.5 A -1
H H10C 0.287514 0.914394 0.562593 0.025000 Uiso calc U P R 0.5 A -1
C C11 0.7802(2) 0.7809(3) 0.64972(6) 0.0127(8) Uani d . P G 0.5 A -1
C C12 0.9574(2) 0.6719(3) 0.68335(9) 0.0147(5) Uani d . P G 0.5 A -1
H H12 1.027779 0.602114 0.645532 0.018000 Uiso calc U P R 0.5 A -1
C C13 1.0318(2) 0.6650(3) 0.77232(9) 0.0162(5) Uani d . P G 0.5 A -1
H H13 1.152895 0.590463 0.795309 0.019000 Uiso calc U P R 0.5 A -1
C C14 0.9289(3) 0.7670(3) 0.82766(6) 0.0148(5) Uani d . P G 0.5 A -1
C C15 0.7516(3) 0.8760(3) 0.79402(9) 0.0174(5) Uani d . P G 0.5 A -1
H H15 0.681280 0.945762 0.831843 0.021000 Uiso calc U P R 0.5 A -1
C C16 0.6773(2) 0.8829(3) 0.70505(9) 0.0169(5) Uani d . P G 0.5 A -1
H H16 0.556161 0.957415 0.682066 0.020000 Uiso calc U P R 0.5 A -1
Br Br1 1.02846(4) 0.7501(3) 0.94801(2) 0.02275(9) Uani d . P . 0.5 A -1
N N1 0.7180(3) 0.7876(3) 0.55861(12) 0.0133(7) Uani d . P . 0.5 A -1
H H1A 0.824009 0.788406 0.530112 0.016000 Uiso calc U P R 0.5 A -1
O O1 0.8670(3) 0.7783(8) 0.41506(11) 0.0191(12) Uani d . P . 0.5 A -1

loop_
_atom_site_aniso_label
_atom_site_aniso_U_11
_atom_site_aniso_U_22
_atom_site_aniso_U_33
_atom_site_aniso_U_12
_atom_site_aniso_U_13
_atom_site_aniso_U_23
C1 0.0226(11) 0.0212(16) 0.0136(10) 0.0038(10) 0.0032(9) 0.0013(8)
C2 0.0288(13) 0.0218(16) 0.0169(11) 0.0053(11) 0.0072(10) -0.0001(8)
C3 0.0354(13) 0.024(3) 0.0103(9) 0.0025(12) 0.0037(9) -0.0007(8)
C4 0.0249(13) 0.0222(14) 0.0128(11) 0.0042(12) -0.0023(9) -0.0005(9)
C5 0.0194(11) 0.0190(13) 0.0115(10) 0.0024(11) 0.0008(9) 0.0000(9)
C6 0.0173(9) 0.0132(19) 0.0101(9) 0.0004(8) 0.0009(7) -0.0003(6)
C7 0.0173(10) 0.0148(19) 0.0105(9) -0.0011(9) 0.0008(7) 0.0015(7)
C8 0.0147(9) 0.0162(14) 0.0103(9) -0.0001(9) 0.0004(7) -0.0003(7)
C9 0.0145(9) 0.0124(17) 0.0137(9) 0.0003(8) 0.0021(7) 0.0003(7)
C10 0.0150(9) 0.020(3) 0.0156(9) 0.0005(10) 0.0036(7) -0.0014(8)
C11 0.0161(9) 0.012(2) 0.0101(8) 0.0015(9) 0.0020(7) 0.0024(7)
C12 0.0148(10) 0.0196(12) 0.0099(9) -0.0002(10) 0.0029(8) -0.0010(9)
C13 0.0159(10) 0.0201(13) 0.0120(10) 0.0018(11) 0.0010(8) 0.0013(9)
C14 0.0208(9) 0.0144(13) 0.0083(7) -0.0007(15) 0.0002(6) 0.0047(11)
C15 0.0233(12) 0.0170(13) 0.0121(10) 0.0043(11) 0.0041(9) -0.0001(9)
C16 0.0194(12) 0.0166(13) 0.0139(10) 0.0046(11) 0.0014(9) 0.0008(9)
Br1 0.03477(13) 0.02308(14) 0.00862(10) 0.0037(9) -0.00037(7) -0.0066(6)
N1 0.0122(7) 0.018(2) 0.0090(7) -0.0011(8) 0.0014(6) 0.0014(6)
O1 0.0146(7) 0.030(4) 0.0120(6) -0.0007(10) 0.0012(5) 0.0044(9)

loop_
_atom_type_symbol
_atom_type_description
_atom_type_scat_dispersion_real
_atom_type_scat_dispersion_imag
_atom_type_scat_source
C C 0.0033 0.0016 'International Tables Vol C Tables 4.2.6.8 and 6.1.1.4'
H H 0.0000 0.0000 'International Tables Vol C Tables 4.2.6.8 and 6.1.1.4'
Br Br -0.2901 2.4595 'International Tables Vol C Tables 4.2.6.8 and 6.1.1.4'
N N 0.0061 0.0033 'International Tables Vol C Tables 4.2.6.8 and 6.1.1.4'
O O 0.0106 0.0060 'International Tables Vol C Tables 4.2.6.8 and 6.1.1.4'

loop_
_geom_angle_atom_site_label_1
_geom_angle_atom_site_label_2
_geom_angle_atom_site_label_3
_geom_angle_site_symmetry_1
_geom_angle_site_symmetry_3
_geom_angle
_geom_angle_publ_flag
C2 C1 C6 . . 120.000000 ?
C1 C2 C3 . . 120.000000 ?
C4 C3 C2 . . 120.000000 ?
C3 C4 C5 . . 120.000000 ?
C6 C5 C4 . . 120.000000 ?
C5 C6 C1 . . 120.000000 ?
C5 C6 C7 . . 121.85(13) ?
C1 C6 C7 . . 118.13(13) ?
O1 C7 C8 . . 122.9(2) ?
O1 C7 C6 . . 117.6(2) ?
C8 C7 C6 . . 119.5(2) ?
C9 C8 C7 . . 123.2(2) ?
N1 C9 C8 . . 120.0(2) ?
N1 C9 C10 . . 120.4(2) ?
C8 C9 C10 . . 119.6(2) ?
C12 C11 C16 . . 120.000000 ?
C12 C11 N1 . . 117.15(13) ?
C16 C11 N1 . . 122.81(13) ?
C11 C12 C13 . . 120.000000 ?
C14 C13 C12 . . 120.000000 ?
C13 C14 C15 . . 120.000000 ?
C13 C14 Br1 . . 119.11(11) ?
C15 C14 Br1 . . 120.87(10) ?
C16 C15 C14 . . 120.000000 ?
C15 C16 C11 . . 120.000000 ?
C9 N1 C11 . . 130.16(19) ?

loop_
_geom_bond_atom_site_label_1
_geom_bond_atom_site_label_2
_geom_bond_site_symmetry_2
_geom_bond_distance
_geom_bond_publ_flag
C1 C2 . 1.390000 ?
C1 C6 . 1.390000 ?
C2 C3 . 1.390000 ?
C3 C4 . 1.390000 ?
C4 C5 . 1.390000 ?
C5 C6 . 1.390000 ?
C6 C7 . 1.505(3) ?
C7 O1 . 1.262(3) ?
C7 C8 . 1.427(3) ?
C8 C9 . 1.386(3) ?
C9 N1 . 1.344(3) ?
C9 C10 . 1.502(3) ?
C11 C12 . 1.390000 ?
C11 C16 . 1.390000 ?
C11 N1 . 1.413(2) ?
C12 C13 . 1.390000 ?
C13 C14 . 1.390000 ?
C14 C15 . 1.390000 ?
C14 Br1 . 1.882100 ?
C15 C16 . 1.390000 ?
